data_1502673
loop_
_publ_author_name
'Vernekar, Sanjeev Kumar V.'
'Hallaq, Hasan Y.'
'Clarkson, Guy'
'Thompson, Andrew J.'
'Silvestri, Linda'
'Lummis, Sarah C. R.'
'Lochner, Martin'

_publ_section_title
;
 Toward biophysical probes for the 5-HT3 receptor: structure-activity
 relationship study of granisetron derivatives.
;
_journal_issue 5
_journal_name_full 'Journal of medicinal chemistry'
_journal_page_first 2324
_journal_page_last 2328
_journal_paper_doi 10.1021/jm901827x
_journal_volume 53
_journal_year 2010
_chemical_formula_sum 'C19 H27 N4 O2.5'
_chemical_formula_weight 351.45
_chemical_name_systematic
; 
 ? 
;
_space_group_IT_number 15
_symmetry_cell_setting monoclinic
_symmetry_space_group_name_Hall '-C 2yc'
_symmetry_space_group_name_H-M 'C 1 2/c 1'
_atom_sites_solution_hydrogens geom
_atom_sites_solution_primary direct
_atom_sites_solution_secondary difmap
_audit_creation_method SHELXL-97
_cell_angle_alpha 90.00
_cell_angle_beta 94.5720(10)
_cell_angle_gamma 90.00
_cell_formula_units_Z 16
_cell_length_a 13.2127(4)
_cell_length_b 14.5710(5)
_cell_length_c 37.9181(12)
_cell_measurement_reflns_used 32118
_cell_measurement_temperature 120(2)
_cell_measurement_theta_max 27.48
_cell_measurement_theta_min 2.91
_cell_volume 7276.8(4)
_computing_cell_refinement 'DENZO (Otwinowski & Minor, 1997) & COLLECT (Hooft, R.W.W., 1998)'
_computing_data_collection 'COLLECT (Hooft, R.W.W., 1998)'
_computing_data_reduction 'DENZO (Otwinowski & Minor, 1997) & COLLECT (Hooft, R.W.W., 1998)'
_computing_molecular_graphics 'SHELXTL (Sheldrick, 1997)'
_computing_publication_material 'SHELXTL (Sheldrick, 1997)'
_computing_structure_refinement 'SHELXL-97 (Sheldrick, 1997)'
_computing_structure_solution 'SHELXS-97 (Sheldrick, 1990)'
_diffrn_ambient_temperature 120(2)
_diffrn_detector_area_resol_mean 9.091
_diffrn_measured_fraction_theta_full 0.988
_diffrn_measured_fraction_theta_max 0.988
_diffrn_measurement_device_type 'Bruker-Nonius Roper CCD camera on \k-goniostat'
_diffrn_measurement_method '\f & \w scans'
_diffrn_radiation_monochromator graphite
_diffrn_radiation_source 'Bruker-Nonius FR591 rotating anode'
_diffrn_radiation_type MoK\a
_diffrn_radiation_wavelength 0.71073
_diffrn_reflns_av_R_equivalents 0.0675
_diffrn_reflns_av_sigmaI/netI 0.0558
_diffrn_reflns_limit_h_max 16
_diffrn_reflns_limit_h_min -16
_diffrn_reflns_limit_k_max 17
_diffrn_reflns_limit_k_min -17
_diffrn_reflns_limit_l_max 45
_diffrn_reflns_limit_l_min -46
_diffrn_reflns_number 32625
_diffrn_reflns_theta_full 26.00
_diffrn_reflns_theta_max 26.00
_diffrn_reflns_theta_min 3.00
_diffrn_standards_decay_% nil
_exptl_absorpt_coefficient_mu 0.087
_exptl_absorpt_correction_T_max 0.9914
_exptl_absorpt_correction_T_min 0.9016
_exptl_absorpt_correction_type multi-scan
_exptl_absorpt_process_details 'SADABS 2007/2 (Sheldrick, G.M., 2007)'
_exptl_crystal_colour colourless
_exptl_crystal_density_diffrn 1.283
_exptl_crystal_density_method 'not measured'
_exptl_crystal_description block
_exptl_crystal_F_000 3024
_exptl_crystal_size_max 0.18
_exptl_crystal_size_mid 0.16
_exptl_crystal_size_min 0.10
_refine_diff_density_max 0.440
_refine_diff_density_min -0.358
_refine_diff_density_rms 0.064
_refine_ls_extinction_method none
_refine_ls_goodness_of_fit_ref 1.058
_refine_ls_hydrogen_treatment mixed
_refine_ls_matrix_type full
_refine_ls_number_parameters 475
_refine_ls_number_reflns 7058
_refine_ls_number_restraints 22
_refine_ls_restrained_S_all 1.071
_refine_ls_R_factor_all 0.1025
_refine_ls_R_factor_gt 0.0750
_refine_ls_shift/su_max 0.000
_refine_ls_shift/su_mean 0.000
_refine_ls_structure_factor_coef Fsqd
_refine_ls_weighting_details 'calc w=1/[\s^2^(Fo^2^)+(0.0000P)^2^+33.2735P] where P=(Fo^2^+2Fc^2^)/3'
_refine_ls_weighting_scheme calc
_refine_ls_wR_factor_gt 0.1374
_refine_ls_wR_factor_ref 0.1529
_reflns_number_gt 5346
_reflns_number_total 7058
_reflns_threshold_expression >2sigma(I)
_cod_data_source_file jm901827x_si_002.cif
_cod_data_source_block hh3
_cod_original_sg_symbol_H-M C2/c
_cod_original_formula_sum 'C19 H27 N4 O2.50'
_cod_database_code 1502673

loop_
_symmetry_equiv_pos_as_xyz
'x, y, z'
'-x, y, -z+1/2'
'x+1/2, y+1/2, z'
'-x+1/2, y+1/2, -z+1/2'
'-x, -y, -z'
'x, -y, z-1/2'
'-x+1/2, -y+1/2, -z'
'x+1/2, -y+1/2, z-1/2'

loop_
_atom_site_label
_atom_site_type_symbol
_atom_site_fract_x
_atom_site_fract_y
_atom_site_fract_z
_atom_site_U_iso_or_equiv
_atom_site_adp_type
_atom_site_occupancy
_atom_site_symmetry_multiplicity
_atom_site_calc_flag
_atom_site_refinement_flags
O1 O 0.60893(17) 0.17921(15) 0.12393(6) 0.0293(5) Uani 1 1 d D
H1B H 0.597(3) 0.217(2) 0.1419(7) 0.044 Uiso 1 1 d D
H1A H 0.618(3) 0.215(2) 0.1049(7) 0.044 Uiso 1 1 d D
N101 N 0.44441(17) 0.49659(16) 0.20218(6) 0.0196(5) Uani 1 1 d .
N102 N 0.37658(17) 0.54387(16) 0.18018(6) 0.0193(5) Uani 1 1 d .
C103 C 0.3812(2) 0.51778(18) 0.14581(7) 0.0180(6) Uani 1 1 d .
C104 C 0.3221(2) 0.54661(19) 0.11514(7) 0.0192(6) Uani 1 1 d .
H10A H 0.2702 0.5916 0.1158 0.023 Uiso 1 1 calc R
O105 O 0.29650(14) 0.52436(13) 0.05163(5) 0.0221(4) Uani 1 1 d .
C105 C 0.3450(2) 0.50474(19) 0.08421(7) 0.0189(6) Uani 1 1 d .
C106 C 0.4221(2) 0.4380(2) 0.08312(7) 0.0224(6) Uani 1 1 d .
H10B H 0.4357 0.4120 0.0610 0.027 Uiso 1 1 calc R
C107 C 0.4775(2) 0.4100(2) 0.11306(7) 0.0218(6) Uani 1 1 d .
H10C H 0.5287 0.3645 0.1121 0.026 Uiso 1 1 calc R
C108 C 0.4564(2) 0.45039(19) 0.14542(7) 0.0182(6) Uani 1 1 d .
C109 C 0.4928(2) 0.43992(19) 0.18154(7) 0.0188(6) Uani 1 1 d .
O110 O 0.59313(15) 0.30727(14) 0.17845(5) 0.0244(5) Uani 1 1 d .
C110 C 0.5704(2) 0.3746(2) 0.19597(7) 0.0201(6) Uani 1 1 d .
N111 N 0.61661(18) 0.39262(17) 0.22816(6) 0.0210(5) Uani 1 1 d D
H111 H 0.592(2) 0.4359(18) 0.2399(8) 0.031 Uiso 1 1 d D
C112 C 0.6951(2) 0.3324(2) 0.24478(7) 0.0214(6) Uani 1 1 d .
H11K H 0.7271 0.2987 0.2256 0.026 Uiso 1 1 calc R
C113 C 0.6504(2) 0.2619(2) 0.26865(8) 0.0253(7) Uani 1 1 d .
H11A H 0.6048 0.2204 0.2541 0.030 Uiso 1 1 calc R
H11B H 0.6095 0.2937 0.2857 0.030 Uiso 1 1 calc R
C114 C 0.7345(3) 0.2045(2) 0.28928(8) 0.0316(7) Uani 1 1 d .
H11L H 0.7222 0.1383 0.2834 0.038 Uiso 1 1 calc R
C115 C 0.7331(3) 0.2160(2) 0.32955(8) 0.0314(7) Uani 1 1 d .
H11C H 0.6643 0.2022 0.3367 0.038 Uiso 1 1 calc R
H11D H 0.7811 0.1719 0.3417 0.038 Uiso 1 1 calc R
C116 C 0.7626(2) 0.3129(2) 0.34077(7) 0.0252(7) Uani 1 1 d .
H11E H 0.7710 0.3159 0.3669 0.030 Uiso 1 1 calc R
H11F H 0.7073 0.3555 0.3326 0.030 Uiso 1 1 calc R
C117 C 0.8607(2) 0.3437(2) 0.32589(7) 0.0263(7) Uani 1 1 d .
H11G H 0.9186 0.3094 0.3377 0.032 Uiso 1 1 calc R
H11H H 0.8716 0.4099 0.3308 0.032 Uiso 1 1 calc R
C118 C 0.8559(2) 0.3269(2) 0.28577(8) 0.0303(7) Uani 1 1 d .
H11M H 0.9242 0.3415 0.2776 0.036 Uiso 1 1 calc R
C119 C 0.7771(2) 0.3889(2) 0.26502(7) 0.0248(7) Uani 1 1 d .
H11I H 0.7455 0.4301 0.2817 0.030 Uiso 1 1 calc R
H11J H 0.8119 0.4274 0.2482 0.030 Uiso 1 1 calc R
N120 N 0.8325(2) 0.2309(2) 0.27640(7) 0.0356(7) Uani 1 1 d U
C121 C 0.9135(3) 0.1668(3) 0.28786(10) 0.0553(11) Uani 1 1 d U
H12A H 0.9772 0.1868 0.2787 0.083 Uiso 1 1 calc R
H12B H 0.8960 0.1053 0.2788 0.083 Uiso 1 1 calc R
H12C H 0.9218 0.1652 0.3138 0.083 Uiso 1 1 calc R
C122 C 0.2041(2) 0.5762(2) 0.05150(8) 0.0311(7) Uani 1 1 d .
H12D H 0.1765 0.5860 0.0270 0.047 Uiso 1 1 calc R
H12E H 0.2181 0.6356 0.0629 0.047 Uiso 1 1 calc R
H12F H 0.1548 0.5423 0.0644 0.047 Uiso 1 1 calc R
C123 C 0.3150(2) 0.6166(2) 0.19328(8) 0.0252(6) Uani 1 1 d .
H12G H 0.3271 0.6205 0.2191 0.038 Uiso 1 1 calc R
H12H H 0.2431 0.6035 0.1870 0.038 Uiso 1 1 calc R
H12I H 0.3331 0.6751 0.1827 0.038 Uiso 1 1 calc R
N201 N 0.79170(18) 0.48369(17) 0.04309(6) 0.0226(5) Uani 1 1 d .
N202 N 0.85951(17) 0.53060(17) 0.06516(6) 0.0225(5) Uani 1 1 d .
C203 C 0.8607(2) 0.49920(19) 0.09919(7) 0.0191(6) Uani 1 1 d .
C204 C 0.9193(2) 0.5292(2) 0.12967(7) 0.0219(6) Uani 1 1 d .
H20A H 0.9675 0.5774 0.1291 0.026 Uiso 1 1 calc R
O205 O 0.94960(16) 0.50298(16) 0.19309(5) 0.0305(5) Uani 1 1 d .
C205 C 0.9017(2) 0.4837(2) 0.16036(7) 0.0246(6) Uani 1 1 d .
C206 C 0.8308(2) 0.4112(2) 0.16100(8) 0.0286(7) Uani 1 1 d .
H20B H 0.8212 0.3817 0.1828 0.034 Uiso 1 1 calc R
C207 C 0.7756(2) 0.3824(2) 0.13092(8) 0.0254(6) Uani 1 1 d .
H20C H 0.7290 0.3330 0.1316 0.030 Uiso 1 1 calc R
C208 C 0.7897(2) 0.42796(19) 0.09896(7) 0.0189(6) Uani 1 1 d .
C209 C 0.7497(2) 0.42144(19) 0.06320(7) 0.0194(6) Uani 1 1 d .
O210 O 0.64085(15) 0.29426(13) 0.06673(5) 0.0236(4) Uani 1 1 d .
C210 C 0.6692(2) 0.35845(19) 0.04870(7) 0.0193(6) Uani 1 1 d .
N211 N 0.62802(18) 0.37525(17) 0.01575(6) 0.0222(5) Uani 1 1 d D
H211 H 0.651(2) 0.4199(18) 0.0037(8) 0.033 Uiso 1 1 d D
C212 C 0.5424(2) 0.3220(2) -0.00022(7) 0.0220(6) Uani 1 1 d .
H21M H 0.5089 0.2908 0.0193 0.026 Uiso 1 1 calc R
C213 C 0.5766(2) 0.2481(2) -0.02514(8) 0.0280(7) Uani 1 1 d .
H21A H 0.6203 0.2032 -0.0115 0.034 Uiso 1 1 calc R
H21B H 0.6171 0.2766 -0.0431 0.034 Uiso 1 1 calc R
C214 C 0.4841(2) 0.1976(2) -0.04394(8) 0.0273(7) Uani 1 1 d .
H21K H 0.4906 0.1308 -0.0380 0.033 Uiso 1 1 calc R
C215 C 0.4804(2) 0.2071(2) -0.08435(8) 0.0278(7) Uani 1 1 d .
H21C H 0.5460 0.1869 -0.0927 0.033 Uiso 1 1 calc R
H21D H 0.4264 0.1669 -0.0954 0.033 Uiso 1 1 calc R
C216 C 0.4596(2) 0.3063(2) -0.09576(8) 0.0255(7) Uani 1 1 d .
H21E H 0.5201 0.3443 -0.0888 0.031 Uiso 1 1 calc R
H21F H 0.4474 0.3090 -0.1218 0.031 Uiso 1 1 calc R
C217 C 0.3679(2) 0.3456(2) -0.07897(7) 0.0233(6) Uani 1 1 d .
H21G H 0.3053 0.3159 -0.0896 0.028 Uiso 1 1 calc R
H21H H 0.3628 0.4122 -0.0839 0.028 Uiso 1 1 calc R
C218 C 0.3769(2) 0.32987(19) -0.03883(7) 0.0208(6) Uani 1 1 d .
H21L H 0.3120 0.3508 -0.0295 0.025 Uiso 1 1 calc R
C219 C 0.4647(2) 0.3851(2) -0.01948(7) 0.0210(6) Uani 1 1 d .
H21I H 0.4984 0.4226 -0.0369 0.025 Uiso 1 1 calc R
H21J H 0.4367 0.4273 -0.0022 0.025 Uiso 1 1 calc R
N220 N 0.39099(18) 0.23201(17) -0.02947(6) 0.0242(5) Uani 1 1 d .
C221 C 0.3016(3) 0.1763(2) -0.03910(9) 0.0354(8) Uani 1 1 d U
H22A H 0.2426 0.2031 -0.0289 0.053 Uiso 1 1 calc R
H22B H 0.3128 0.1138 -0.0300 0.053 Uiso 1 1 calc R
H22C H 0.2893 0.1744 -0.0649 0.053 Uiso 1 1 calc R
C222 C 1.0237(2) 0.5741(2) 0.19473(8) 0.0295(7) Uani 1 1 d .
H22D H 1.0574 0.5772 0.2187 0.044 Uiso 1 1 calc R
H22E H 0.9906 0.6329 0.1888 0.044 Uiso 1 1 calc R
H22F H 1.0742 0.5612 0.1778 0.044 Uiso 1 1 calc R
C223 C 0.9185(3) 0.6046(2) 0.05161(9) 0.0367(8) Uani 1 1 d .
H22G H 0.9622 0.5803 0.0341 0.055 Uiso 1 1 calc R
H22H H 0.9606 0.6328 0.0711 0.055 Uiso 1 1 calc R
H22I H 0.8726 0.6509 0.0404 0.055 Uiso 1 1 calc R

loop_
_atom_site_aniso_label
_atom_site_aniso_U_11
_atom_site_aniso_U_22
_atom_site_aniso_U_33
_atom_site_aniso_U_23
_atom_site_aniso_U_13
_atom_site_aniso_U_12
O1 0.0402(13) 0.0255(12) 0.0226(11) -0.0015(9) 0.0044(9) -0.0015(10)
N101 0.0216(12) 0.0181(12) 0.0180(12) 0.0019(10) -0.0040(9) -0.0013(10)
N102 0.0197(12) 0.0216(12) 0.0160(12) -0.0001(9) -0.0019(9) 0.0014(10)
C103 0.0189(13) 0.0174(14) 0.0181(14) 0.0016(11) 0.0039(11) -0.0030(11)
C104 0.0186(13) 0.0179(14) 0.0205(15) 0.0038(11) -0.0009(11) -0.0005(11)
O105 0.0257(10) 0.0242(11) 0.0160(10) 0.0029(8) -0.0008(8) 0.0042(9)
C105 0.0211(14) 0.0200(14) 0.0152(14) 0.0041(11) -0.0018(11) -0.0022(12)
C106 0.0270(15) 0.0256(16) 0.0146(14) -0.0012(11) 0.0013(11) -0.0004(13)
C107 0.0232(14) 0.0249(15) 0.0178(14) 0.0007(12) 0.0043(11) 0.0039(12)
C108 0.0162(13) 0.0210(14) 0.0171(14) 0.0023(11) 0.0003(10) -0.0041(11)
C109 0.0174(13) 0.0199(14) 0.0191(14) 0.0009(11) 0.0011(11) -0.0026(11)
O110 0.0283(11) 0.0246(11) 0.0200(10) -0.0026(9) 0.0000(8) 0.0031(9)
C110 0.0231(14) 0.0232(15) 0.0141(13) -0.0004(11) 0.0022(11) -0.0021(12)
N111 0.0249(13) 0.0221(13) 0.0153(12) -0.0012(10) -0.0020(9) 0.0064(10)
C112 0.0198(14) 0.0262(16) 0.0175(14) 0.0003(12) -0.0025(11) 0.0071(12)
C113 0.0295(16) 0.0230(15) 0.0221(15) 0.0010(12) -0.0066(12) -0.0029(13)
C114 0.047(2) 0.0181(15) 0.0272(17) -0.0014(13) -0.0141(14) 0.0044(14)
C115 0.0381(18) 0.0318(18) 0.0232(16) 0.0098(13) -0.0056(13) -0.0022(15)
C116 0.0295(16) 0.0293(16) 0.0160(14) -0.0020(12) -0.0022(12) 0.0041(13)
C117 0.0246(15) 0.0331(17) 0.0200(15) 0.0019(13) -0.0051(12) 0.0003(13)
C118 0.0190(14) 0.052(2) 0.0199(15) 0.0054(14) 0.0023(12) 0.0059(14)
C119 0.0216(15) 0.0326(17) 0.0199(15) 0.0049(13) -0.0005(12) -0.0037(13)
N120 0.0359(15) 0.0454(17) 0.0245(14) -0.0051(12) -0.0040(11) 0.0246(13)
C121 0.061(2) 0.064(2) 0.0396(18) -0.0072(16) -0.0064(16) 0.0339(18)
C122 0.0353(17) 0.0356(18) 0.0217(16) 0.0018(13) -0.0030(13) 0.0110(15)
C123 0.0265(15) 0.0252(16) 0.0232(15) -0.0038(12) -0.0020(12) 0.0054(13)
N201 0.0233(12) 0.0238(13) 0.0196(12) 0.0011(10) -0.0041(10) -0.0015(10)
N202 0.0213(12) 0.0259(13) 0.0197(13) 0.0030(10) -0.0026(10) -0.0030(10)
C203 0.0162(13) 0.0193(14) 0.0215(15) -0.0009(11) -0.0005(11) 0.0024(11)
C204 0.0180(14) 0.0224(15) 0.0250(15) -0.0010(12) 0.0003(11) 0.0007(12)
O205 0.0298(11) 0.0425(13) 0.0183(11) -0.0007(9) -0.0040(9) -0.0115(10)
C205 0.0220(14) 0.0330(17) 0.0182(15) -0.0038(12) -0.0017(11) -0.0010(13)
C206 0.0277(16) 0.0387(18) 0.0193(15) 0.0030(13) 0.0010(12) -0.0092(14)
C207 0.0237(15) 0.0305(17) 0.0215(15) 0.0018(13) -0.0011(12) -0.0066(13)
C208 0.0165(13) 0.0196(14) 0.0205(14) -0.0034(11) 0.0011(11) 0.0018(11)
C209 0.0165(13) 0.0203(14) 0.0213(15) -0.0020(11) 0.0002(11) 0.0035(11)
O210 0.0292(11) 0.0224(11) 0.0191(10) 0.0013(8) 0.0005(8) -0.0033(9)
C210 0.0214(14) 0.0190(14) 0.0173(14) -0.0016(11) 0.0014(11) 0.0039(12)
N211 0.0265(13) 0.0206(13) 0.0188(13) 0.0008(10) -0.0026(10) -0.0042(11)
C212 0.0260(15) 0.0216(15) 0.0175(14) -0.0006(12) -0.0042(11) -0.0017(12)
C213 0.0292(16) 0.0250(16) 0.0279(17) -0.0029(13) -0.0086(13) 0.0088(13)
C214 0.0344(17) 0.0175(15) 0.0282(16) -0.0048(12) -0.0077(13) 0.0004(13)
C215 0.0281(16) 0.0308(17) 0.0237(16) -0.0095(13) -0.0035(12) 0.0047(14)
C216 0.0258(15) 0.0318(17) 0.0185(15) -0.0033(12) -0.0002(12) -0.0034(13)
C217 0.0253(15) 0.0262(16) 0.0172(14) 0.0010(12) -0.0044(11) -0.0020(13)
C218 0.0228(14) 0.0216(15) 0.0180(14) -0.0016(11) 0.0009(11) 0.0012(12)
C219 0.0202(14) 0.0227(15) 0.0201(14) -0.0020(12) 0.0005(11) -0.0023(12)
N220 0.0278(13) 0.0231(13) 0.0208(13) 0.0030(10) -0.0041(10) -0.0085(11)
C221 0.0419(19) 0.0372(19) 0.0261(17) -0.0005(14) -0.0031(14) -0.0195(16)
C222 0.0308(16) 0.0321(18) 0.0245(16) -0.0057(13) -0.0044(13) -0.0052(14)
C223 0.0360(18) 0.040(2) 0.0330(18) 0.0150(15) -0.0062(14) -0.0133(16)

loop_
_atom_type_symbol
_atom_type_description
_atom_type_scat_dispersion_real
_atom_type_scat_dispersion_imag
_atom_type_scat_source
C C 0.0033 0.0016 'International Tables Vol C Tables 4.2.6.8 and 6.1.1.4'
H H 0.0000 0.0000 'International Tables Vol C Tables 4.2.6.8 and 6.1.1.4'
N N 0.0061 0.0033 'International Tables Vol C Tables 4.2.6.8 and 6.1.1.4'
O O 0.0106 0.0060 'International Tables Vol C Tables 4.2.6.8 and 6.1.1.4'

loop_
_geom_angle_atom_site_label_1
_geom_angle_atom_site_label_2
_geom_angle_atom_site_label_3
_geom_angle
H1B O1 H1A 107(3)
C109 N101 N102 106.0(2)
N101 N102 C103 111.5(2)
N101 N102 C123 121.4(2)
C103 N102 C123 127.0(2)
N102 C103 C108 107.0(2)
N102 C103 C104 129.8(3)
C108 C103 C104 123.2(3)
C105 C104 C103 115.1(2)
C105 C104 H10A 122.4
C103 C104 H10A 122.4
C105 O105 C122 116.6(2)
O105 C105 C104 123.6(2)
O105 C105 C106 113.7(2)
C104 C105 C106 122.6(2)
C107 C106 C105 121.5(3)
C107 C106 H10B 119.2
C105 C106 H10B 119.2
C106 C107 C108 118.1(3)
C106 C107 H10C 121.0
C108 C107 H10C 121.0
C103 C108 C107 119.5(2)
C103 C108 C109 104.5(2)
C107 C108 C109 136.0(3)
N101 C109 C108 111.0(2)
N101 C109 C110 122.3(2)
C108 C109 C110 126.8(2)
O110 C110 N111 122.0(3)
O110 C110 C109 120.4(2)
N111 C110 C109 117.6(2)
C110 N111 C112 121.9(2)
C110 N111 H111 117(2)
C112 N111 H111 120(2)
N111 C112 C113 111.5(2)
N111 C112 C119 110.3(2)
C113 C112 C119 111.1(2)
N111 C112 H11K 107.9
C113 C112 H11K 107.9
C119 C112 H11K 107.9
C112 C113 C114 111.6(2)
C112 C113 H11A 109.3
C114 C113 H11A 109.3
C112 C113 H11B 109.3
C114 C113 H11B 109.3
H11A C113 H11B 108.0
N120 C114 C115 112.5(3)
N120 C114 C113 107.8(2)
C115 C114 C113 112.1(3)
N120 C114 H11L 108.1
C115 C114 H11L 108.1
C113 C114 H11L 108.1
C116 C115 C114 110.9(2)
C116 C115 H11C 109.5
C114 C115 H11C 109.5
C116 C115 H11D 109.5
C114 C115 H11D 109.5
H11C C115 H11D 108.1
C115 C116 C117 112.2(3)
C115 C116 H11E 109.2
C117 C116 H11E 109.2
C115 C116 H11F 109.2
C117 C116 H11F 109.2
H11E C116 H11F 107.9
C116 C117 C118 110.6(2)
C116 C117 H11G 109.5
C118 C117 H11G 109.5
C116 C117 H11H 109.5
C118 C117 H11H 109.5
H11G C117 H11H 108.1
N120 C118 C117 112.5(3)
N120 C118 C119 108.2(2)
C117 C118 C119 112.5(3)
N120 C118 H11M 107.8
C117 C118 H11M 107.8
C119 C118 H11M 107.8
C112 C119 C118 111.4(3)
C112 C119 H11I 109.3
C118 C119 H11I 109.3
C112 C119 H11J 109.3
C118 C119 H11J 109.3
H11I C119 H11J 108.0
C121 N120 C118 113.6(3)
C121 N120 C114 112.2(3)
C118 N120 C114 110.0(2)
N120 C121 H12A 109.5
N120 C121 H12B 109.5
H12A C121 H12B 109.5
N120 C121 H12C 109.5
H12A C121 H12C 109.5
H12B C121 H12C 109.5
O105 C122 H12D 109.5
O105 C122 H12E 109.5
H12D C122 H12E 109.5
O105 C122 H12F 109.5
H12D C122 H12F 109.5
H12E C122 H12F 109.5
N102 C123 H12G 109.5
N102 C123 H12H 109.5
H12G C123 H12H 109.5
N102 C123 H12I 109.5
H12G C123 H12I 109.5
H12H C123 H12I 109.5
C209 N201 N202 105.9(2)
N201 N202 C203 111.7(2)
N201 N202 C223 120.2(2)
C203 N202 C223 128.1(2)
N202 C203 C208 106.6(2)
N202 C203 C204 129.4(3)
C208 C203 C204 124.0(3)
C205 C204 C203 115.2(3)
C205 C204 H20A 122.4
C203 C204 H20A 122.4
C205 O205 C222 116.9(2)
C204 C205 O205 124.6(3)
C204 C205 C206 122.1(3)
O205 C205 C206 113.3(3)
C207 C206 C205 121.6(3)
C207 C206 H20B 119.2
C205 C206 H20B 119.2
C206 C207 C208 118.3(3)
C206 C207 H20C 120.8
C208 C207 H20C 120.8
C203 C208 C207 118.7(3)
C203 C208 C209 104.7(2)
C207 C208 C209 136.6(3)
N201 C209 C208 111.1(2)
N201 C209 C210 122.0(2)
C208 C209 C210 126.8(3)
O210 C210 N211 122.3(3)
O210 C210 C209 120.4(2)
N211 C210 C209 117.3(2)
C210 N211 C212 122.0(2)
C210 N211 H211 120(2)
C212 N211 H211 118(2)
N211 C212 C219 110.4(2)
N211 C212 C213 111.9(2)
C219 C212 C213 110.6(2)
N211 C212 H21M 107.9
C219 C212 H21M 107.9
C213 C212 H21M 107.9
C212 C213 C214 111.0(2)
C212 C213 H21A 109.4
C214 C213 H21A 109.4
C212 C213 H21B 109.4
C214 C213 H21B 109.4
H21A C213 H21B 108.0
N220 C214 C215 112.3(2)
N220 C214 C213 108.5(2)
C215 C214 C213 112.1(3)
N220 C214 H21K 107.9
C215 C214 H21K 107.9
C213 C214 H21K 107.9
C216 C215 C214 111.0(2)
C216 C215 H21C 109.4
C214 C215 H21C 109.4
C216 C215 H21D 109.4
C214 C215 H21D 109.4
H21C C215 H21D 108.0
C217 C216 C215 111.6(2)
C217 C216 H21E 109.3
C215 C216 H21E 109.3
C217 C216 H21F 109.3
C215 C216 H21F 109.3
H21E C216 H21F 108.0
C216 C217 C218 110.9(2)
C216 C217 H21G 109.5
C218 C217 H21G 109.5
C216 C217 H21H 109.5
C218 C217 H21H 109.5
H21G C217 H21H 108.0
N220 C218 C217 112.4(2)
N220 C218 C219 108.2(2)
C217 C218 C219 112.8(2)
N220 C218 H21L 107.7
C217 C218 H21L 107.7
C219 C218 H21L 107.7
C212 C219 C218 111.4(2)
C212 C219 H21I 109.3
C218 C219 H21I 109.3
C212 C219 H21J 109.3
C218 C219 H21J 109.3
H21I C219 H21J 108.0
C221 N220 C214 113.6(2)
C221 N220 C218 113.2(2)
C214 N220 C218 109.4(2)
N220 C221 H22A 109.5
N220 C221 H22B 109.5
H22A C221 H22B 109.5
N220 C221 H22C 109.5
H22A C221 H22C 109.5
H22B C221 H22C 109.5
O205 C222 H22D 109.5
O205 C222 H22E 109.5
H22D C222 H22E 109.5
O205 C222 H22F 109.5
H22D C222 H22F 109.5
H22E C222 H22F 109.5
N202 C223 H22G 109.5
N202 C223 H22H 109.5
H22G C223 H22H 109.5
N202 C223 H22I 109.5
H22G C223 H22I 109.5
H22H C223 H22I 109.5

loop_
_geom_bond_atom_site_label_1
_geom_bond_atom_site_label_2
_geom_bond_distance
O1 H1B 0.896(18)
O1 H1A 0.904(18)
N101 C109 1.335(4)
N101 N102 1.362(3)
N102 C103 1.364(3)
N102 C123 1.448(4)
C103 C108 1.398(4)
C103 C104 1.412(4)
C104 C105 1.377(4)
C104 H10A 0.9500
O105 C105 1.376(3)
O105 C122 1.434(3)
C105 C106 1.411(4)
C106 C107 1.363(4)
C106 H10B 0.9500
C107 C108 1.409(4)
C107 H10C 0.9500
C108 C109 1.423(4)
C109 C110 1.473(4)
O110 C110 1.235(3)
C110 N111 1.346(3)
N111 C112 1.462(3)
N111 H111 0.852(18)
C112 C113 1.519(4)
C112 C119 1.519(4)
C112 H11K 1.0000
C113 C114 1.552(4)
C113 H11A 0.9900
C113 H11B 0.9900
C114 N120 1.470(4)
C114 C115 1.538(4)
C114 H11L 1.0000
C115 C116 1.517(4)
C115 H11C 0.9900
C115 H11D 0.9900
C116 C117 1.521(4)
C116 H11E 0.9900
C116 H11F 0.9900
C117 C118 1.537(4)
C117 H11G 0.9900
C117 H11H 0.9900
C118 N120 1.470(4)
C118 C119 1.546(4)
C118 H11M 1.0000
C119 H11I 0.9900
C119 H11J 0.9900
N120 C121 1.460(4)
C121 H12A 0.9800
C121 H12B 0.9800
C121 H12C 0.9800
C122 H12D 0.9800
C122 H12E 0.9800
C122 H12F 0.9800
C123 H12G 0.9800
C123 H12H 0.9800
C123 H12I 0.9800
N201 C209 1.334(4)
N201 N202 1.360(3)
N202 C203 1.368(4)
N202 C223 1.449(4)
C203 C208 1.398(4)
C203 C204 1.409(4)
C204 C205 1.375(4)
C204 H20A 0.9500
O205 C205 1.376(3)
O205 C222 1.424(4)
C205 C206 1.414(4)
C206 C207 1.370(4)
C206 H20B 0.9500
C207 C208 1.407(4)
C207 H20C 0.9500
C208 C209 1.419(4)
C209 C210 1.478(4)
O210 C210 1.234(3)
C210 N211 1.345(4)
N211 C212 1.463(4)
N211 H211 0.861(18)
C212 C219 1.521(4)
C212 C213 1.525(4)
C212 H21M 1.0000
C213 C214 1.550(4)
C213 H21A 0.9900
C213 H21B 0.9900
C214 N220 1.474(4)
C214 C215 1.536(4)
C214 H21K 1.0000
C215 C216 1.528(4)
C215 H21C 0.9900
C215 H21D 0.9900
C216 C217 1.525(4)
C216 H21E 0.9900
C216 H21F 0.9900
C217 C218 1.534(4)
C217 H21G 0.9900
C217 H21H 0.9900
C218 N220 1.478(4)
C218 C219 1.548(4)
C218 H21L 1.0000
C219 H21I 0.9900
C219 H21J 0.9900
N220 C221 1.455(4)
C221 H22A 0.9800
C221 H22B 0.9800
C221 H22C 0.9800
C222 H22D 0.9800
C222 H22E 0.9800
C222 H22F 0.9800
C223 H22G 0.9800
C223 H22H 0.9800
C223 H22I 0.9800

loop_
_geom_hbond_atom_site_label_D
_geom_hbond_atom_site_label_H
_geom_hbond_atom_site_label_A
_geom_hbond_distance_DH
_geom_hbond_distance_HA
_geom_hbond_distance_DA
_geom_hbond_angle_DHA
_geom_hbond_site_symmetry_A
O1 H1B O110 0.896(18) 1.92(2) 2.805(3) 171(3) .
O1 H1A O210 0.904(18) 1.897(19) 2.800(3) 177(4) .
N211 H211 O105 0.861(18) 2.41(2) 3.173(3) 149(3) 5_665
N111 H111 N101 0.852(18) 2.45(2) 3.203(3) 148(3) 2_655
C104 H10A O1 0.95 2.52 3.453(4) 165.9 3_455
C204 H20A O1 0.95 2.41 3.345(4) 170.0 3
